data_2228130
loop_
_publ_author_name
'Zhang, Yong-Fang'
'Zhang, Qing-Fu'
'Jin, Juan'
'Sun, De-Zhi'
'Wang, Da-Qi'

_publ_section_title
;
 5-(Pyridin-4-yl)isophthalic acid
;
_journal_coeditor_code XU5043
_journal_issue 11
_journal_name_full 'Acta Crystallographica Section E'
_journal_page_first o2928
_journal_paper_doi 10.1107/S1600536810039474
_journal_volume 66
_journal_year 2010
_chemical_formula_iupac 'C13 H9 N O4'
_chemical_formula_moiety 'C13 H9 N O4'
_chemical_formula_sum 'C13 H9 N O4'
_chemical_formula_weight 243.21
_chemical_name_systematic
;
5-(Pyridin-4-yl)isophthalic acid
;
_space_group_IT_number 43
_symmetry_cell_setting orthorhombic
_symmetry_space_group_name_Hall 'F 2 -2d'
_symmetry_space_group_name_H-M 'F d d 2'
_atom_sites_solution_hydrogens geom
_atom_sites_solution_primary direct
_atom_sites_solution_secondary difmap
_audit_creation_method SHELXL-97
_cell_angle_alpha 90.00
_cell_angle_beta 90.00
_cell_angle_gamma 90.00
_cell_formula_units_Z 16
_cell_length_a 15.5362(16)
_cell_length_b 37.371(3)
_cell_length_c 7.1716(9)
_cell_measurement_reflns_used 1601
_cell_measurement_temperature 296(2)
_cell_measurement_theta_max 26.52
_cell_measurement_theta_min 2.83
_cell_volume 4163.9(8)
_computing_cell_refinement 'SAINT (Siemens, 1996)'
_computing_data_collection 'SMART (Siemens, 1996)'
_computing_data_reduction 'SAINT (Siemens, 1996)'
_computing_molecular_graphics 'SHELXTL (Sheldrick, 2008)'
_computing_publication_material 'SHELXTL (Sheldrick, 2008)'
_computing_structure_refinement 'SHELXTL (Sheldrick, 2008)'
_computing_structure_solution 'SHELXTL (Sheldrick, 2008)'
_diffrn_ambient_temperature 296(2)
_diffrn_measured_fraction_theta_full 1.000
_diffrn_measured_fraction_theta_max 1.000
_diffrn_measurement_device_type 'Siemens SMART 1000 CCD area-detector'
_diffrn_measurement_method '\f and \w scans'
_diffrn_radiation_monochromator graphite
_diffrn_radiation_source 'fine-focus sealed tube'
_diffrn_radiation_type MoK\a
_diffrn_radiation_wavelength 0.71073
_diffrn_reflns_av_R_equivalents 0.0451
_diffrn_reflns_av_sigmaI/netI 0.0371
_diffrn_reflns_limit_h_max 8
_diffrn_reflns_limit_h_min -18
_diffrn_reflns_limit_k_max 38
_diffrn_reflns_limit_k_min -44
_diffrn_reflns_limit_l_max 8
_diffrn_reflns_limit_l_min -8
_diffrn_reflns_number 4224
_diffrn_reflns_theta_full 25.02
_diffrn_reflns_theta_max 25.02
_diffrn_reflns_theta_min 2.18
_diffrn_standards_number 0
_exptl_absorpt_coefficient_mu 0.117
_exptl_absorpt_correction_T_max 0.9884
_exptl_absorpt_correction_T_min 0.9657
_exptl_absorpt_correction_type multi-scan
_exptl_absorpt_process_details '(SADABS; Sheldrick, 1996)'
_exptl_crystal_colour colorless
_exptl_crystal_density_diffrn 1.552
_exptl_crystal_density_method 'not measured'
_exptl_crystal_description block
_exptl_crystal_F_000 2016
_exptl_crystal_size_max 0.30
_exptl_crystal_size_mid 0.20
_exptl_crystal_size_min 0.10
_refine_diff_density_max 0.328
_refine_diff_density_min -0.212
_refine_ls_extinction_coef 0.0010(3)
_refine_ls_extinction_expression Fc^*^=kFc[1+0.001xFc^2^\l^3^/sin(2\q)]^-1/4^
_refine_ls_extinction_method SHELXL
_refine_ls_goodness_of_fit_ref 1.041
_refine_ls_hydrogen_treatment constr
_refine_ls_matrix_type full
_refine_ls_number_parameters 164
_refine_ls_number_reflns 1004
_refine_ls_number_restraints 1
_refine_ls_restrained_S_all 1.041
_refine_ls_R_factor_all 0.0478
_refine_ls_R_factor_gt 0.0390
_refine_ls_shift/su_max 0.000
_refine_ls_shift/su_mean 0.000
_refine_ls_structure_factor_coef Fsqd
_refine_ls_weighting_details 'calc w=1/[\s^2^(Fo^2^)+(0.0701P)^2^+2.9125P] where P=(Fo^2^+2Fc^2^)/3'
_refine_ls_weighting_scheme calc
_refine_ls_wR_factor_gt 0.0993
_refine_ls_wR_factor_ref 0.1069
_reflns_number_gt 879
_reflns_number_total 1004
_reflns_threshold_expression >2sigma(I)
_cod_data_source_file xu5043.cif
_cod_data_source_block I
_cod_database_code 2228130
_cod_database_fobs_code 2228130

loop_
_symmetry_equiv_pos_as_xyz
'x, y, z'
'-x, -y, z'
'-x+1/4, y+1/4, z+1/4'
'x+1/4, -y+1/4, z+1/4'
'x, y+1/2, z+1/2'
'-x, -y+1/2, z+1/2'
'-x+1/4, y+3/4, z+3/4'
'x+1/4, -y+3/4, z+3/4'
'x+1/2, y, z+1/2'
'-x+1/2, -y, z+1/2'
'-x+3/4, y+1/4, z+3/4'
'x+3/4, -y+1/4, z+3/4'
'x+1/2, y+1/2, z'
'-x+1/2, -y+1/2, z'
'-x+3/4, y+3/4, z+1/4'
'x+3/4, -y+3/4, z+1/4'

loop_
_atom_site_type_symbol
_atom_site_label
_atom_site_fract_x
_atom_site_fract_y
_atom_site_fract_z
_atom_site_U_iso_or_equiv
_atom_site_adp_type
_atom_site_calc_flag
_atom_site_refinement_flags
_atom_site_occupancy
_atom_site_disorder_assembly
_atom_site_disorder_group
O O1 0.70913(15) 0.16593(6) 0.0729(5) 0.0455(7) Uani d . 1 . .
O O2 0.81725(15) 0.13320(6) -0.0349(5) 0.0401(7) Uani d . 1 . .
H H2A 0.8354 0.1528 -0.0678 0.060 Uiso calc R 1 . .
O O3 0.45574(15) 0.10618(6) 0.3114(4) 0.0450(8) Uani d . 1 . .
H H3A 0.4068 0.1054 0.3541 0.068 Uiso calc R 1 . .
O O4 0.45297(14) 0.04779(6) 0.3757(4) 0.0451(8) Uani d . 1 . .
N N1 0.85168(17) -0.05737(7) 0.1930(5) 0.0351(7) Uani d . 1 . .
C C1 0.74454(19) 0.13706(8) 0.0469(5) 0.0290(8) Uani d . 1 . .
C C2 0.4902(2) 0.07358(8) 0.3152(6) 0.0294(8) Uani d . 1 . .
C C3 0.70358(19) 0.10312(8) 0.1149(5) 0.0265(7) Uani d . 1 . .
C C4 0.74860(19) 0.07115(8) 0.1188(5) 0.0274(8) Uani d . 1 . .
H H4 0.8058 0.0707 0.0807 0.033 Uiso calc R 1 . .
C C5 0.70940(18) 0.03966(8) 0.1790(5) 0.0257(7) Uani d . 1 . .
C C6 0.62393(19) 0.04072(8) 0.2376(5) 0.0283(8) Uani d . 1 . .
H H6 0.5966 0.0198 0.2755 0.034 Uiso calc R 1 . .
C C7 0.57949(19) 0.07292(8) 0.2395(5) 0.0270(8) Uani d . 1 . .
C C8 0.6192(2) 0.10389(8) 0.1779(5) 0.0268(8) Uani d . 1 . .
H H8 0.5891 0.1254 0.1788 0.032 Uiso calc R 1 . .
C C9 0.7591(2) 0.00577(8) 0.1821(5) 0.0276(8) Uani d . 1 . .
C C10 0.8478(2) 0.00577(8) 0.2122(6) 0.0330(9) Uani d . 1 . .
H H10 0.8772 0.0272 0.2282 0.040 Uiso calc R 1 . .
C C11 0.8915(2) -0.02631(9) 0.2179(6) 0.0374(9) Uani d . 1 . .
H H11 0.9505 -0.0262 0.2399 0.045 Uiso calc R 1 . .
C C12 0.7669(2) -0.05810(9) 0.1627(6) 0.0361(9) Uani d . 1 . .
H H12 0.7397 -0.0800 0.1450 0.043 Uiso calc R 1 . .
C C13 0.7191(2) -0.02726(8) 0.1570(5) 0.0319(8) Uani d . 1 . .
H H13 0.6601 -0.0284 0.1364 0.038 Uiso calc R 1 . .

loop_
_atom_site_aniso_label
_atom_site_aniso_U_11
_atom_site_aniso_U_22
_atom_site_aniso_U_33
_atom_site_aniso_U_12
_atom_site_aniso_U_13
_atom_site_aniso_U_23
O1 0.0389(14) 0.0232(12) 0.074(2) 0.0034(10) 0.0125(14) 0.0062(14)
O2 0.0330(12) 0.0211(11) 0.0664(18) -0.0048(10) 0.0166(13) 0.0045(11)
O3 0.0301(12) 0.0342(13) 0.071(2) 0.0072(10) 0.0199(13) 0.0063(14)
O4 0.0318(13) 0.0342(13) 0.069(2) -0.0040(10) 0.0164(13) 0.0055(13)
N1 0.0337(15) 0.0266(14) 0.045(2) 0.0059(12) 0.0011(14) 0.0036(14)
C1 0.0239(15) 0.0255(17) 0.037(2) -0.0015(13) 0.0017(14) 0.0042(15)
C2 0.0261(15) 0.0287(17) 0.033(2) -0.0007(13) 0.0011(15) 0.0030(15)
C3 0.0240(15) 0.0243(15) 0.031(2) -0.0011(12) 0.0009(14) 0.0007(14)
C4 0.0202(15) 0.0279(16) 0.034(2) 0.0013(12) 0.0025(14) -0.0003(14)
C5 0.0241(15) 0.0239(15) 0.0289(18) 0.0014(12) 0.0013(14) 0.0020(15)
C6 0.0255(16) 0.0251(16) 0.034(2) -0.0024(13) 0.0025(15) 0.0008(14)
C7 0.0238(15) 0.0254(16) 0.032(2) 0.0003(12) -0.0006(15) 0.0006(14)
C8 0.0233(15) 0.0234(15) 0.034(2) 0.0032(12) 0.0020(14) 0.0008(15)
C9 0.0275(16) 0.0253(16) 0.030(2) 0.0031(13) 0.0064(14) 0.0026(15)
C10 0.0252(15) 0.0253(16) 0.048(2) -0.0004(12) 0.0006(16) 0.0026(16)
C11 0.0269(17) 0.0345(19) 0.051(3) 0.0037(14) -0.0009(17) 0.0042(17)
C12 0.0347(18) 0.0246(16) 0.049(3) -0.0007(13) 0.0011(18) 0.0024(16)
C13 0.0277(16) 0.0259(15) 0.042(2) -0.0008(13) 0.0018(16) 0.0041(15)

loop_
_atom_type_symbol
_atom_type_description
_atom_type_scat_dispersion_real
_atom_type_scat_dispersion_imag
_atom_type_scat_source
C C 0.0033 0.0016 'International Tables Vol C Tables 4.2.6.8 and 6.1.1.4'
H H 0.0000 0.0000 'International Tables Vol C Tables 4.2.6.8 and 6.1.1.4'
N N 0.0061 0.0033 'International Tables Vol C Tables 4.2.6.8 and 6.1.1.4'
O O 0.0106 0.0060 'International Tables Vol C Tables 4.2.6.8 and 6.1.1.4'

loop_
_geom_angle_atom_site_label_1
_geom_angle_atom_site_label_2
_geom_angle_atom_site_label_3
_geom_angle_site_symmetry_1
_geom_angle_site_symmetry_3
_geom_angle
_geom_angle_publ_flag
C1 O2 H2A . . 109.5 ?
C2 O3 H3A . . 109.5 ?
C11 N1 C12 . . 120.0(3) ?
O1 C1 O2 . . 124.4(3) ?
O1 C1 C3 . . 120.3(3) ?
O2 C1 C3 . . 115.3(3) ?
O4 C2 O3 . . 123.1(3) ?
O4 C2 C7 . . 124.4(3) ?
O3 C2 C7 . . 112.5(3) ?
C4 C3 C8 . . 119.3(3) ?
C4 C3 C1 . . 121.4(3) ?
C8 C3 C1 . . 119.3(3) ?
C3 C4 C5 . . 120.9(3) ?
C3 C4 H4 . . 119.5 ?
C5 C4 H4 . . 119.5 ?
C6 C5 C4 . . 119.1(3) ?
C6 C5 C9 . . 121.1(3) ?
C4 C5 C9 . . 119.9(3) ?
C7 C6 C5 . . 120.2(3) ?
C7 C6 H6 . . 119.9 ?
C5 C6 H6 . . 119.9 ?
C8 C7 C6 . . 120.0(3) ?
C8 C7 C2 . . 121.2(3) ?
C6 C7 C2 . . 118.8(3) ?
C7 C8 C3 . . 120.6(3) ?
C7 C8 H8 . . 119.7 ?
C3 C8 H8 . . 119.7 ?
C10 C9 C13 . . 117.4(3) ?
C10 C9 C5 . . 121.1(3) ?
C13 C9 C5 . . 121.5(3) ?
C11 C10 C9 . . 119.4(3) ?
C11 C10 H10 . . 120.3 ?
C9 C10 H10 . . 120.3 ?
N1 C11 C10 . . 121.8(3) ?
N1 C11 H11 . . 119.1 ?
C10 C11 H11 . . 119.1 ?
N1 C12 C13 . . 121.5(3) ?
N1 C12 H12 . . 119.3 ?
C13 C12 H12 . . 119.3 ?
C12 C13 C9 . . 119.9(3) ?
C12 C13 H13 . . 120.0 ?
C9 C13 H13 . . 120.0 ?

loop_
_geom_bond_atom_site_label_1
_geom_bond_atom_site_label_2
_geom_bond_site_symmetry_2
_geom_bond_distance
_geom_bond_publ_flag
O1 C1 . 1.225(4) ?
O2 C1 . 1.281(4) ?
O2 H2A . 0.8200 ?
O3 C2 . 1.331(4) ?
O3 H3A . 0.8200 ?
O4 C2 . 1.205(4) ?
N1 C11 . 1.327(4) ?
N1 C12 . 1.335(4) ?
C1 C3 . 1.501(4) ?
C2 C7 . 1.489(4) ?
C3 C4 . 1.385(4) ?
C3 C8 . 1.386(4) ?
C4 C5 . 1.394(4) ?
C4 H4 . 0.9300 ?
C5 C6 . 1.393(4) ?
C5 C9 . 1.483(4) ?
C6 C7 . 1.387(4) ?
C6 H6 . 0.9300 ?
C7 C8 . 1.384(4) ?
C8 H8 . 0.9300 ?
C9 C10 . 1.395(4) ?
C9 C13 . 1.394(5) ?
C10 C11 . 1.378(5) ?
C10 H10 . 0.9300 ?
C11 H11 . 0.9300 ?
C12 C13 . 1.372(5) ?
C12 H12 . 0.9300 ?
C13 H13 . 0.9300 ?

loop_
_geom_hbond_atom_site_label_D
_geom_hbond_atom_site_label_H
_geom_hbond_atom_site_label_A
_geom_hbond_site_symmetry_A
_geom_hbond_distance_DH
_geom_hbond_distance_HA
_geom_hbond_distance_DA
_geom_hbond_angle_DHA
_geom_hbond_publ_flag
O2 H2A N1 11_654 0.82 1.78 2.558(3) 157 y
O3 H3A O2 9_455 0.82 1.91 2.620(3) 144 y
C10 H10 O1 4_555 0.93 2.57 3.491(4) 172 y

loop_
_cod_related_entry_id
_cod_related_entry_database
_cod_related_entry_code
1 ChemSpider 30656319
